data_4086328
loop_
_publ_author_name
'Edouard, Guy A.'
'Kelley, Paul'
'Herbert, David E.'
'Agapie, Theodor'

_publ_section_title
;
 Aryl Ether Cleavage by Group 9 and 10 Transition Metals: Stoichiometric
 Studies of Selectivity and Mechanism
;
_journal_name_full Organometallics
_journal_paper_doi 10.1021/acs.organomet.5b00710
_journal_year 2015
_chemical_formula_moiety 'C35 H47 Ir O2 P2'
_chemical_formula_sum 'C35 H47 Ir O2 P2'
_chemical_formula_weight 753.87
_chemical_name_systematic
; 
 ? 
;
_space_group_IT_number 144
_symmetry_cell_setting trigonal
_symmetry_space_group_name_Hall 'P 31'
_symmetry_space_group_name_H-M 'P 31'
_atom_sites_solution_hydrogens geom
_atom_sites_solution_primary direct
_atom_sites_solution_secondary difmap
_audit_creation_method SHELXL-97
_cell_angle_alpha 90.00
_cell_angle_beta 90.00
_cell_angle_gamma 120.00
_cell_formula_units_Z 3
_cell_length_a 15.4739(5)
_cell_length_b 15.4739(5)
_cell_length_c 11.8879(5)
_cell_measurement_reflns_used 9955
_cell_measurement_temperature 100(2)
_cell_measurement_theta_max 50.37
_cell_measurement_theta_min 3.04
_cell_volume 2465.10(15)
_computing_cell_refinement 'Bruker SAINT'
_computing_data_collection 'Bruker APEX2'
_computing_data_reduction 'Bruker SAINT'
_computing_molecular_graphics 'Bruker SHELXTL'
_computing_publication_material 'Bruker SHELXTL'
_computing_structure_refinement 'SHELXL-97 (Sheldrick, 1997)'
_computing_structure_solution 'SHELXS-97 (Sheldrick, 1990)'
_diffrn_ambient_temperature 100(2)
_diffrn_measured_fraction_theta_full 0.982
_diffrn_measured_fraction_theta_max 0.982
_diffrn_measurement_device_type 'Bruker APEX-II CCD'
_diffrn_measurement_method '\f and \w scans'
_diffrn_radiation_monochromator graphite
_diffrn_radiation_source 'fine-focus sealed tube'
_diffrn_radiation_type MoK\a
_diffrn_radiation_wavelength 0.71073
_diffrn_reflns_av_R_equivalents 0.0406
_diffrn_reflns_av_sigmaI/netI 0.0540
_diffrn_reflns_limit_h_max 34
_diffrn_reflns_limit_h_min -32
_diffrn_reflns_limit_k_max 33
_diffrn_reflns_limit_k_min -34
_diffrn_reflns_limit_l_max 26
_diffrn_reflns_limit_l_min -25
_diffrn_reflns_number 174272
_diffrn_reflns_theta_full 53.38
_diffrn_reflns_theta_max 53.38
_diffrn_reflns_theta_min 2.29
_diffrn_standards_number 0
_exptl_absorpt_coefficient_mu 4.188
_exptl_absorpt_correction_T_max 0.7505
_exptl_absorpt_correction_T_min 0.6145
_exptl_absorpt_correction_type multi-scan
_exptl_absorpt_process_details SADABS
_exptl_crystal_colour gold
_exptl_crystal_density_diffrn 1.523
_exptl_crystal_density_method 'not measured'
_exptl_crystal_description block
_exptl_crystal_F_000 1140
_exptl_crystal_size_max 0.40
_exptl_crystal_size_mid 0.27
_exptl_crystal_size_min 0.23
_refine_diff_density_max 2.534
_refine_diff_density_min -1.938
_refine_diff_density_rms 0.133
_refine_ls_abs_structure_details 'Flack H D (1983), Acta Cryst. A39, 876-881'
_refine_ls_abs_structure_Flack -0.0014(13)
_refine_ls_extinction_method none
_refine_ls_goodness_of_fit_ref 0.907
_refine_ls_hydrogen_treatment constr
_refine_ls_matrix_type full
_refine_ls_number_parameters 372
_refine_ls_number_reflns 38150
_refine_ls_number_restraints 1
_refine_ls_restrained_S_all 0.907
_refine_ls_R_factor_all 0.0333
_refine_ls_R_factor_gt 0.0249
_refine_ls_shift/su_max 0.013
_refine_ls_shift/su_mean 0.000
_refine_ls_structure_factor_coef Fsqd
_refine_ls_weighting_details 'calc w=1/[\s^2^(Fo^2^)+(0.0000P)^2^+0.0000P] where P=(Fo^2^+2Fc^2^)/3'
_refine_ls_weighting_scheme calc
_refine_ls_wR_factor_gt 0.0404
_refine_ls_wR_factor_ref 0.0421
_reflns_number_gt 33701
_reflns_number_total 38150
_reflns_threshold_expression >2sigma(I)
_cod_data_source_file om5b00710_si_001.cif
_cod_data_source_block gae21
_cod_depositor_comments
;
The following automatic conversions were performed:

'_symmetry_cell_setting' value 'Trigonal' changed to 'trigonal'
according to
/usr/data/users/saulius/crontab/automatic-downloads/rss-feeds/ACS/lib/dictionaries/cif_core.dic
dictionary named 'cif_core.dic' version 2.4.2 from 2011-04-26.

Automatic conversion script
Id: cif_fix_values 3271 2015-04-21 07:52:19Z andrius 
;
_cod_original_sg_symbol_H-M P3(1)
_cod_database_code 4086328

loop_
_symmetry_equiv_pos_as_xyz
'x, y, z'
'-y, x-y, z+1/3'
'-x+y, -x, z+2/3'

loop_
_atom_site_label
_atom_site_type_symbol
_atom_site_fract_x
_atom_site_fract_y
_atom_site_fract_z
_atom_site_U_iso_or_equiv
_atom_site_adp_type
_atom_site_occupancy
_atom_site_symmetry_multiplicity
_atom_site_calc_flag
_atom_site_refinement_flags
C1 C 0.06915(6) 0.65091(6) -0.01495(7) 0.00917(11) Uani 1 1 d .
C2 C 0.01265(7) 0.69054(7) -0.06372(7) 0.01052(12) Uani 1 1 d .
C3 C -0.05873(7) 0.63618(7) -0.14665(8) 0.01293(14) Uani 1 1 d .
H3 H -0.0974 0.6628 -0.1767 0.016 Uiso 1 1 calc R
C4 C -0.07488(7) 0.54461(8) -0.18640(8) 0.01357(14) Uani 1 1 d .
C5 C -0.01185(7) 0.51166(7) -0.14558(8) 0.01260(13) Uani 1 1 d .
H5 H -0.0177 0.4521 -0.1758 0.015 Uiso 1 1 calc R
C6 C 0.05941(7) 0.56225(7) -0.06246(7) 0.00984(11) Uani 1 1 d .
C7 C 0.03410(7) 0.79347(7) -0.03804(7) 0.01047(12) Uani 1 1 d .
C8 C 0.03918(7) 0.83351(7) 0.07023(8) 0.01060(12) Uani 1 1 d .
C9 C 0.06564(8) 0.93410(7) 0.08059(8) 0.01356(14) Uani 1 1 d .
H9 H 0.0711 0.9614 0.1535 0.016 Uiso 1 1 calc R
C10 C 0.08412(8) 0.99484(7) -0.01275(9) 0.01439(14) Uani 1 1 d .
H10 H 0.1026 1.0630 -0.0038 0.017 Uiso 1 1 calc R
C11 C 0.07516(7) 0.95458(7) -0.11948(8) 0.01359(14) Uani 1 1 d .
H11 H 0.0850 0.9944 -0.1843 0.016 Uiso 1 1 calc R
C12 C 0.05178(7) 0.85609(7) -0.13116(8) 0.01289(13) Uani 1 1 d .
H12 H 0.0476 0.8301 -0.2046 0.015 Uiso 1 1 calc R
C13 C 0.12808(7) 0.52444(7) -0.03259(7) 0.01018(12) Uani 1 1 d .
C14 C 0.14211(7) 0.49799(7) 0.07679(8) 0.01067(12) Uani 1 1 d .
C15 C 0.20896(8) 0.46270(8) 0.09248(9) 0.01486(15) Uani 1 1 d .
H15 H 0.2187 0.4453 0.1661 0.018 Uiso 1 1 calc R
C16 C 0.26120(8) 0.45244(9) 0.00352(10) 0.01781(17) Uani 1 1 d .
H16 H 0.3068 0.4292 0.0162 0.021 Uiso 1 1 calc R
C17 C 0.24583(8) 0.47663(9) -0.10448(9) 0.01703(16) Uani 1 1 d .
H17 H 0.2799 0.4686 -0.1665 0.020 Uiso 1 1 calc R
C18 C 0.18071(8) 0.51244(8) -0.12141(8) 0.01410(14) Uani 1 1 d .
H18 H 0.1715 0.5294 -0.1955 0.017 Uiso 1 1 calc R
C19 C -0.13345(8) 0.72217(8) 0.20991(9) 0.01454(14) Uani 1 1 d .
H19 H -0.1610 0.6767 0.2763 0.017 Uiso 1 1 calc R
C20 C -0.19264(9) 0.66301(10) 0.10727(12) 0.0228(2) Uani 1 1 d .
H20A H -0.2635 0.6408 0.1184 0.034 Uiso 1 1 calc R
H20B H -0.1842 0.6048 0.0972 0.034 Uiso 1 1 calc R
H20C H -0.1682 0.7055 0.0403 0.034 Uiso 1 1 calc R
C21 C -0.14996(9) 0.81023(9) 0.23156(10) 0.01899(18) Uani 1 1 d .
H21A H -0.1291 0.8538 0.1653 0.028 Uiso 1 1 calc R
H21B H -0.1105 0.8480 0.2969 0.028 Uiso 1 1 calc R
H21C H -0.2209 0.7854 0.2463 0.028 Uiso 1 1 calc R
C22 C 0.06543(8) 0.83767(7) 0.31439(8) 0.01472(14) Uani 1 1 d .
H22 H 0.0557 0.8968 0.3119 0.018 Uiso 1 1 calc R
C23 C 0.02351(10) 0.78208(9) 0.42540(9) 0.01913(18) Uani 1 1 d .
H23A H 0.0274 0.7208 0.4257 0.029 Uiso 1 1 calc R
H23B H -0.0463 0.7651 0.4333 0.029 Uiso 1 1 calc R
H23C H 0.0626 0.8247 0.4883 0.029 Uiso 1 1 calc R
C24 C 0.17679(9) 0.87337(9) 0.30272(11) 0.02080(19) Uani 1 1 d .
H24A H 0.2124 0.9129 0.3690 0.031 Uiso 1 1 calc R
H24B H 0.2029 0.9146 0.2350 0.031 Uiso 1 1 calc R
H24C H 0.1863 0.8155 0.2967 0.031 Uiso 1 1 calc R
C25 C 0.14394(8) 0.51004(8) 0.32011(8) 0.01478(14) Uani 1 1 d .
H25 H 0.1629 0.4571 0.3158 0.018 Uiso 1 1 calc R
C26 C 0.08429(10) 0.49471(10) 0.42846(9) 0.0211(2) Uani 1 1 d .
H26A H 0.1251 0.4987 0.4934 0.032 Uiso 1 1 calc R
H26B H 0.0237 0.4290 0.4268 0.032 Uiso 1 1 calc R
H26C H 0.0659 0.5466 0.4344 0.032 Uiso 1 1 calc R
C27 C 0.23955(8) 0.61210(9) 0.31931(10) 0.01867(17) Uani 1 1 d .
H27A H 0.2222 0.6649 0.3168 0.028 Uiso 1 1 calc R
H27B H 0.2795 0.6172 0.2530 0.028 Uiso 1 1 calc R
H27C H 0.2781 0.6195 0.3876 0.028 Uiso 1 1 calc R
C28 C -0.04072(7) 0.37240(7) 0.19881(9) 0.01387(14) Uani 1 1 d .
H28 H -0.0810 0.3685 0.2664 0.017 Uiso 1 1 calc R
C29 C -0.10682(9) 0.35426(9) 0.09563(11) 0.02018(18) Uani 1 1 d .
H29A H -0.0727 0.3499 0.0283 0.030 Uiso 1 1 calc R
H29B H -0.1201 0.4096 0.0873 0.030 Uiso 1 1 calc R
H29C H -0.1700 0.2917 0.1052 0.030 Uiso 1 1 calc R
C30 C -0.01435(10) 0.29021(8) 0.21100(12) 0.0220(2) Uani 1 1 d .
H30A H -0.0757 0.2255 0.2181 0.033 Uiso 1 1 calc R
H30B H 0.0269 0.3026 0.2783 0.033 Uiso 1 1 calc R
H30C H 0.0228 0.2896 0.1445 0.033 Uiso 1 1 calc R
C31 C -0.15828(9) 0.47932(9) -0.26882(10) 0.01948(18) Uani 1 1 d .
C32 C -0.23486(10) 0.38317(11) -0.20735(13) 0.0277(2) Uani 1 1 d .
H32A H -0.2642 0.4006 -0.1445 0.042 Uiso 1 1 calc R
H32B H -0.2013 0.3482 -0.1786 0.042 Uiso 1 1 calc R
H32C H -0.2876 0.3397 -0.2600 0.042 Uiso 1 1 calc R
C33 C -0.21381(16) 0.53051(15) -0.31186(16) 0.0416(5) Uani 1 1 d .
H33A H -0.2436 0.5466 -0.2483 0.062 Uiso 1 1 calc R
H33B H -0.2666 0.4859 -0.3638 0.062 Uiso 1 1 calc R
H33C H -0.1671 0.5920 -0.3513 0.062 Uiso 1 1 calc R
C34 C -0.11520(11) 0.45045(13) -0.36866(11) 0.0286(3) Uani 1 1 d .
H34A H -0.1685 0.4115 -0.4228 0.043 Uiso 1 1 calc R
H34B H -0.0865 0.4104 -0.3418 0.043 Uiso 1 1 calc R
H34C H -0.0631 0.5110 -0.4051 0.043 Uiso 1 1 calc R
C35 C -0.07799(8) 0.55081(8) 0.28698(9) 0.01513(15) Uani 1 1 d .
Ir1 Ir 0.023356(2) 0.620592(2) 0.189927(3) 0.00827(1) Uani 1 1 d .
O1 O 0.13350(5) 0.69827(5) 0.06914(6) 0.00980(9) Uani 1 1 d .
O2 O -0.14471(8) 0.50562(8) 0.34752(9) 0.0265(2) Uani 1 1 d .
P1 P -0.001813(19) 0.754425(18) 0.194827(19) 0.00946(4) Uani 1 1 d .
P3 P 0.068546(19) 0.499368(19) 0.195551(19) 0.00906(3) Uani 1 1 d .

loop_
_atom_site_aniso_label
_atom_site_aniso_U_11
_atom_site_aniso_U_22
_atom_site_aniso_U_33
_atom_site_aniso_U_23
_atom_site_aniso_U_13
_atom_site_aniso_U_12
C1 0.0095(3) 0.0090(3) 0.0094(3) -0.0001(2) 0.0003(2) 0.0049(2)
C2 0.0119(3) 0.0109(3) 0.0102(3) 0.0001(2) -0.0002(2) 0.0068(2)
C3 0.0146(3) 0.0143(3) 0.0126(3) -0.0012(3) -0.0031(3) 0.0092(3)
C4 0.0147(3) 0.0150(3) 0.0127(3) -0.0034(3) -0.0042(3) 0.0087(3)
C5 0.0146(3) 0.0125(3) 0.0121(3) -0.0034(3) -0.0029(3) 0.0078(3)
C6 0.0110(3) 0.0106(3) 0.0099(3) -0.0005(2) 0.0000(2) 0.0068(2)
C7 0.0109(3) 0.0105(3) 0.0118(3) 0.0011(2) 0.0007(2) 0.0067(2)
C8 0.0121(3) 0.0095(3) 0.0115(3) 0.0008(2) 0.0008(2) 0.0064(2)
C9 0.0174(4) 0.0106(3) 0.0144(3) 0.0009(3) 0.0017(3) 0.0083(3)
C10 0.0164(4) 0.0106(3) 0.0177(4) 0.0030(3) 0.0024(3) 0.0079(3)
C11 0.0137(3) 0.0126(3) 0.0157(3) 0.0046(3) 0.0020(3) 0.0075(3)
C12 0.0145(3) 0.0138(3) 0.0126(3) 0.0024(3) 0.0006(3) 0.0087(3)
C13 0.0102(3) 0.0100(3) 0.0117(3) -0.0010(2) 0.0005(2) 0.0061(2)
C14 0.0102(3) 0.0115(3) 0.0122(3) -0.0001(2) 0.0007(2) 0.0069(2)
C15 0.0150(3) 0.0191(4) 0.0162(3) 0.0015(3) 0.0008(3) 0.0128(3)
C16 0.0172(4) 0.0218(4) 0.0215(4) 0.0003(3) 0.0028(3) 0.0151(4)
C17 0.0184(4) 0.0198(4) 0.0182(4) -0.0001(3) 0.0053(3) 0.0135(4)
C18 0.0159(4) 0.0164(4) 0.0133(3) -0.0005(3) 0.0024(3) 0.0105(3)
C19 0.0141(3) 0.0147(3) 0.0180(4) 0.0018(3) 0.0030(3) 0.0097(3)
C20 0.0129(4) 0.0210(5) 0.0340(6) -0.0085(4) -0.0032(4) 0.0082(4)
C21 0.0227(5) 0.0224(4) 0.0204(4) -0.0018(4) 0.0010(4) 0.0177(4)
C22 0.0201(4) 0.0125(3) 0.0132(3) -0.0022(3) -0.0012(3) 0.0093(3)
C23 0.0275(5) 0.0191(4) 0.0125(3) -0.0008(3) -0.0007(3) 0.0130(4)
C24 0.0183(4) 0.0180(4) 0.0223(5) -0.0041(4) -0.0041(4) 0.0062(4)
C25 0.0167(4) 0.0188(4) 0.0128(3) 0.0012(3) -0.0008(3) 0.0118(3)
C26 0.0263(5) 0.0292(5) 0.0116(3) 0.0034(4) 0.0023(3) 0.0168(5)
C27 0.0145(4) 0.0237(5) 0.0177(4) -0.0036(3) -0.0038(3) 0.0095(4)
C28 0.0142(3) 0.0097(3) 0.0182(4) 0.0014(3) 0.0039(3) 0.0063(3)
C29 0.0158(4) 0.0142(4) 0.0246(5) -0.0027(3) -0.0021(4) 0.0031(3)
C30 0.0235(5) 0.0117(4) 0.0330(6) 0.0040(4) 0.0059(4) 0.0105(4)
C31 0.0201(4) 0.0222(5) 0.0194(4) -0.0084(4) -0.0104(4) 0.0130(4)
C32 0.0171(5) 0.0273(6) 0.0309(6) -0.0080(5) -0.0038(4) 0.0053(4)
C33 0.0490(10) 0.0396(8) 0.0496(10) -0.0217(7) -0.0377(8) 0.0323(8)
C34 0.0287(6) 0.0374(7) 0.0156(4) -0.0107(4) -0.0045(4) 0.0134(6)
C35 0.0173(4) 0.0145(3) 0.0177(4) 0.0046(3) 0.0059(3) 0.0110(3)
Ir1 0.00898(1) 0.00785(1) 0.00936(1) 0.00074(1) 0.00138(1) 0.00524(1)
O1 0.0088(2) 0.0098(2) 0.0101(2) -0.00082(18) -0.00045(18) 0.00420(18)
O2 0.0262(4) 0.0249(4) 0.0329(5) 0.0144(4) 0.0194(4) 0.0161(4)
P1 0.01112(9) 0.00910(8) 0.01024(8) 0.00041(6) 0.00140(6) 0.00661(7)
P3 0.00933(8) 0.00907(8) 0.01037(8) 0.00096(6) 0.00098(6) 0.00579(7)

loop_
_atom_type_symbol
_atom_type_description
_atom_type_scat_dispersion_real
_atom_type_scat_dispersion_imag
_atom_type_scat_source
C C 0.0033 0.0016 'International Tables Vol C Tables 4.2.6.8 and 6.1.1.4'
H H 0.0000 0.0000 'International Tables Vol C Tables 4.2.6.8 and 6.1.1.4'
O O 0.0106 0.0060 'International Tables Vol C Tables 4.2.6.8 and 6.1.1.4'
Ir Ir -1.4442 7.9887 'International Tables Vol C Tables 4.2.6.8 and 6.1.1.4'
P P 0.1023 0.0942 'International Tables Vol C Tables 4.2.6.8 and 6.1.1.4'

loop_
_geom_angle_atom_site_label_1
_geom_angle_atom_site_label_2
_geom_angle_atom_site_label_3
_geom_angle
O1 C1 C2 121.21(8)
O1 C1 C6 121.03(8)
C2 C1 C6 117.67(8)
O1 C1 Ir1 56.14(4)
C2 C1 Ir1 107.42(6)
C6 C1 Ir1 108.73(6)
C3 C2 C1 119.88(8)
C3 C2 C7 118.26(8)
C1 C2 C7 121.56(8)
C4 C3 C2 122.36(9)
C3 C4 C5 116.84(9)
C3 C4 C31 123.51(9)
C5 C4 C31 119.64(9)
C6 C5 C4 122.89(8)
C5 C6 C1 119.78(8)
C5 C6 C13 117.90(8)
C1 C6 C13 122.18(8)
C12 C7 C8 117.79(8)
C12 C7 C2 116.05(8)
C8 C7 C2 126.16(8)
C9 C8 C7 119.18(8)
C9 C8 P1 118.97(7)
C7 C8 P1 121.45(7)
C10 C9 C8 121.87(9)
C9 C10 C11 119.06(9)
C12 C11 C10 119.80(9)
C11 C12 C7 122.21(9)
C18 C13 C14 118.14(8)
C18 C13 C6 116.64(8)
C14 C13 C6 125.20(8)
C15 C14 C13 119.03(8)
C15 C14 P3 119.25(7)
C13 C14 P3 121.54(6)
C16 C15 C14 121.90(9)
C15 C16 C17 119.01(9)
C18 C17 C16 119.87(9)
C17 C18 C13 122.03(9)
C20 C19 C21 110.60(9)
C20 C19 P1 109.54(7)
C21 C19 P1 115.38(8)
C24 C22 C23 111.42(9)
C24 C22 P1 108.76(7)
C23 C22 P1 109.77(7)
C27 C25 C26 111.18(9)
C27 C25 P3 109.24(7)
C26 C25 P3 110.89(8)
C30 C28 C29 110.87(9)
C30 C28 P3 113.93(8)
C29 C28 P3 110.57(7)
C33 C31 C4 112.42(10)
C33 C31 C34 109.44(12)
C4 C31 C34 110.00(10)
C33 C31 C32 107.45(13)
C4 C31 C32 108.69(10)
C34 C31 C32 108.75(11)
O2 C35 Ir1 178.46(11)
C35 Ir1 O1 176.18(4)
C35 Ir1 P1 92.00(3)
O1 Ir1 P1 87.47(2)
C35 Ir1 P3 91.20(3)
O1 Ir1 P3 89.77(2)
P1 Ir1 P3 172.561(9)
C35 Ir1 C1 144.07(4)
O1 Ir1 C1 32.21(3)
P1 Ir1 C1 90.88(2)
P3 Ir1 C1 90.46(2)
C1 O1 Ir1 91.65(5)
C8 P1 C19 103.12(4)
C8 P1 C22 105.74(4)
C19 P1 C22 105.90(5)
C8 P1 Ir1 115.28(3)
C19 P1 Ir1 114.89(3)
C22 P1 Ir1 110.99(3)
C14 P3 C25 104.65(4)
C14 P3 C28 104.45(4)
C25 P3 C28 106.33(5)
C14 P3 Ir1 115.63(3)
C25 P3 Ir1 112.74(3)
C28 P3 Ir1 112.19(3)

loop_
_geom_bond_atom_site_label_1
_geom_bond_atom_site_label_2
_geom_bond_distance
C1 O1 1.3409(11)
C1 C2 1.4186(12)
C1 C6 1.4203(12)
C1 Ir1 2.5144(8)
C2 C3 1.4038(13)
C2 C7 1.4871(12)
C3 C4 1.3925(14)
C4 C5 1.3943(13)
C4 C31 1.5305(14)
C5 C6 1.3935(13)
C6 C13 1.4897(12)
C7 C12 1.4051(13)
C7 C8 1.4135(13)
C8 C9 1.4030(13)
C8 P1 1.8214(9)
C9 C10 1.3884(13)
C10 C11 1.3896(15)
C11 C12 1.3861(14)
C13 C18 1.4014(13)
C13 C14 1.4122(13)
C14 C15 1.4029(13)
C14 P3 1.8203(9)
C15 C16 1.3876(14)
C16 C17 1.3907(16)
C17 C18 1.3861(14)
C19 C20 1.5256(17)
C19 C21 1.5286(14)
C19 P1 1.8476(10)
C22 C24 1.5303(17)
C22 C23 1.5312(15)
C22 P1 1.8498(10)
C25 C27 1.5319(16)
C25 C26 1.5324(15)
C25 P3 1.8407(10)
C28 C30 1.5246(14)
C28 C29 1.5305(16)
C28 P3 1.8435(10)
C31 C33 1.5192(18)
C31 C34 1.5330(18)
C31 C32 1.546(2)
C35 O2 1.1622(13)
C35 Ir1 1.8064(10)
Ir1 O1 2.0887(7)
Ir1 P1 2.2914(2)
Ir1 P3 2.3073(2)
